data_2205336
loop_
_publ_author_name
'Liu, Bing'
'Huo, Fang-Jun'
'Jiang, Xiao-Ming'
'Yang, Bing-Sheng'

_publ_section_title
;
 <i>mer</i>-Bis(diethylenetriamine)zinc(II) dichloride monohydrate
;
_journal_issue 3
_journal_name_full 'Acta Crystallographica Section E'
_journal_page_first m598
_journal_page_last m600
_journal_paper_doi 10.1107/S160053680500560X
_journal_volume 61
_journal_year 2005
_chemical_formula_iupac '[Zn (C4 H13 N3)2] Cl2 , H2 O'
_chemical_formula_moiety 'C8 H26 N6 Zn 2+ , 2Cl - , H2 O'
_chemical_formula_sum 'C8 H28 Cl2 N6 O Zn'
_chemical_formula_weight 360.63
_chemical_name_systematic
;
mer-Bis(diethylenetriamine)zinc(II) dichloride monohydrate
;
_space_group_IT_number 14
_symmetry_cell_setting monoclinic
_symmetry_space_group_name_Hall '-P 2ybc'
_symmetry_space_group_name_H-M 'P 1 21/c 1'
_atom_sites_solution_hydrogens geom
_atom_sites_solution_primary direct
_atom_sites_solution_secondary difmap
_audit_creation_method SHELXL97
_cell_angle_alpha 90.00
_cell_angle_beta 102.030(4)
_cell_angle_gamma 90.00
_cell_formula_units_Z 4
_cell_length_a 13.436(4)
_cell_length_b 8.811(2)
_cell_length_c 13.924(4)
_cell_measurement_reflns_used 1897
_cell_measurement_temperature 298(2)
_cell_measurement_theta_max 22.882
_cell_measurement_theta_min 2.754
_cell_volume 1612.2(8)
_computing_cell_refinement 'SAINT (Bruker, 2000)'
_computing_data_collection 'SMART (Bruker, 2000)'
_computing_data_reduction SAINT
_computing_molecular_graphics 'SHELXTL/PC (Sheldrick, 1999)'
_computing_publication_material SHELXTL/PC
_computing_structure_refinement 'SHELXL97 (Sheldrick, 1997)'
_computing_structure_solution 'SHELXS97 (Sheldrick, 1997)'
_diffrn_ambient_temperature 298(2)
_diffrn_measured_fraction_theta_full 0.993
_diffrn_measured_fraction_theta_max 0.993
_diffrn_measurement_device_type 'SMART 1K CCD area-detector'
_diffrn_measurement_method '\f and \w'
_diffrn_radiation_monochromator graphite
_diffrn_radiation_source 'fine-focus sealed tube'
_diffrn_radiation_type MoK\a
_diffrn_radiation_wavelength 0.71073
_diffrn_reflns_av_R_equivalents 0.0370
_diffrn_reflns_av_sigmaI/netI 0.0568
_diffrn_reflns_limit_h_max 16
_diffrn_reflns_limit_h_min -15
_diffrn_reflns_limit_k_max 10
_diffrn_reflns_limit_k_min -9
_diffrn_reflns_limit_l_max 16
_diffrn_reflns_limit_l_min -8
_diffrn_reflns_number 7671
_diffrn_reflns_theta_full 25.10
_diffrn_reflns_theta_max 25.10
_diffrn_reflns_theta_min 1.55
_diffrn_standards_decay_% 0
_diffrn_standards_number 0
_exptl_absorpt_coefficient_mu 1.855
_exptl_absorpt_correction_T_max 0.8362
_exptl_absorpt_correction_T_min 0.7080
_exptl_absorpt_correction_type multi-scan
_exptl_absorpt_process_details '(SADABS; Sheldrick, 1996)'
_exptl_crystal_colour colourless
_exptl_crystal_density_diffrn 1.486
_exptl_crystal_density_meas ?
_exptl_crystal_density_method .
_exptl_crystal_description block
_exptl_crystal_F_000 760
_exptl_crystal_size_max 0.20
_exptl_crystal_size_mid 0.20
_exptl_crystal_size_min 0.10
_refine_diff_density_max 0.477
_refine_diff_density_min -0.361
_refine_ls_extinction_method none
_refine_ls_goodness_of_fit_ref 0.954
_refine_ls_hydrogen_treatment constr
_refine_ls_matrix_type full
_refine_ls_number_parameters 163
_refine_ls_number_reflns 2862
_refine_ls_number_restraints 3
_refine_ls_restrained_S_all 0.954
_refine_ls_R_factor_all 0.0598
_refine_ls_R_factor_gt 0.0412
_refine_ls_shift/su_max 0.000
_refine_ls_shift/su_mean 0.000
_refine_ls_structure_factor_coef Fsqd
_refine_ls_weighting_details 'calc w = 1/[\s^2^(Fo^2^)+(0.0324P)^2^] where P=(Fo^2^+2Fc^2^)/3'
_refine_ls_weighting_scheme calc
_refine_ls_wR_factor_gt 0.0764
_refine_ls_wR_factor_ref 0.0812
_reflns_number_gt 2166
_reflns_number_total 2862
_reflns_threshold_expression I>2\s(I)
_cod_data_source_file ob6483.cif
_cod_data_source_block I
_cod_original_sg_symbol_H-M 'P 21/c'
_cod_database_code 2205336
_cod_database_fobs_code 2205336

loop_
_symmetry_equiv_pos_as_xyz
'x, y, z'
'-x, y+1/2, -z+1/2'
'-x, -y, -z'
'x, -y-1/2, z-1/2'

loop_
_atom_site_label
_atom_site_fract_x
_atom_site_fract_y
_atom_site_fract_z
_atom_site_U_iso_or_equiv
_atom_site_adp_type
_atom_site_calc_flag
_atom_site_refinement_flags
_atom_site_occupancy
_atom_site_type_symbol
Zn1 0.76137(3) 0.38861(4) 0.56388(3) 0.03289(14) Uani d . 1 Zn
N1 0.6110(2) 0.3313(3) 0.5853(2) 0.0420(8) Uani d . 1 N
H1A 0.5951 0.3897 0.6330 0.063 Uiso calc R 1 H
H1B 0.5647 0.3482 0.5296 0.063 Uiso calc R 1 H
N2 0.77669(19) 0.1469(3) 0.5768(2) 0.0355(7) Uani d . 1 N
H2 0.8088 0.1244 0.6394 0.053 Uiso calc R 1 H
N3 0.91525(19) 0.3559(3) 0.5305(2) 0.0394(8) Uani d . 1 N
H3A 0.9162 0.3922 0.4703 0.059 Uiso calc R 1 H
H3B 0.9622 0.4064 0.5745 0.059 Uiso calc R 1 H
N4 0.8318(2) 0.4504(3) 0.7170(2) 0.0531(9) Uani d . 1 N
H4A 0.7993 0.4028 0.7588 0.080 Uiso calc R 1 H
H4B 0.8975 0.4215 0.7309 0.080 Uiso calc R 1 H
N5 0.74671(19) 0.6301(3) 0.5564(2) 0.0361(7) Uani d . 1 N
H5 0.6857 0.6553 0.5706 0.054 Uiso calc R 1 H
N6 0.7032(2) 0.4188(3) 0.4027(2) 0.0368(7) Uani d . 1 N
H6A 0.7521 0.3956 0.3697 0.055 Uiso calc R 1 H
H6B 0.6494 0.3577 0.3815 0.055 Uiso calc R 1 H
O1 0.6146(2) 0.0398(3) 0.2982(2) 0.0701(9) Uani d D 1 O
H30 0.5698 0.0957 0.3131 0.084 Uiso d D 1 H
H31 0.5875 -0.0366 0.2677 0.084 Uiso d D 1 H
C1 0.6095(3) 0.1704(4) 0.6129(3) 0.0488(10) Uani d . 1 C
H1C 0.5402 0.1325 0.5969 0.073 Uiso calc R 1 H
H1D 0.6345 0.1596 0.6831 0.073 Uiso calc R 1 H
C2 0.6748(2) 0.0801(4) 0.5590(3) 0.0439(10) Uani d . 1 C
H2A 0.6788 -0.0243 0.5816 0.066 Uiso calc R 1 H
H2B 0.6454 0.0807 0.4892 0.066 Uiso calc R 1 H
C3 0.8421(3) 0.1010(4) 0.5111(3) 0.0460(10) Uani d . 1 C
H3C 0.8080 0.1184 0.4435 0.069 Uiso calc R 1 H
H3D 0.8577 -0.0063 0.5193 0.069 Uiso calc R 1 H
C4 0.9385(3) 0.1922(4) 0.5350(3) 0.0512(11) Uani d . 1 C
H4C 0.9759 0.1662 0.6003 0.077 Uiso calc R 1 H
H4D 0.9810 0.1681 0.4886 0.077 Uiso calc R 1 H
C5 0.8245(3) 0.6154(4) 0.7281(3) 0.0495(10) Uani d . 1 C
H5A 0.8807 0.6508 0.7785 0.074 Uiso calc R 1 H
H5B 0.7616 0.6402 0.7484 0.074 Uiso calc R 1 H
C6 0.8269(3) 0.6931(4) 0.6330(3) 0.0461(10) Uani d . 1 C
H6C 0.8165 0.8013 0.6392 0.069 Uiso calc R 1 H
H6D 0.8927 0.6778 0.6161 0.069 Uiso calc R 1 H
C10 0.7458(3) 0.6781(4) 0.4555(3) 0.0456(10) Uani d . 1 C
H7A 0.8136 0.6695 0.4421 0.068 Uiso calc R 1 H
H7B 0.7244 0.7832 0.4466 0.068 Uiso calc R 1 H
C11 0.6732(3) 0.5782(4) 0.3867(3) 0.0461(10) Uani d . 1 C
H8A 0.6048 0.5921 0.3976 0.069 Uiso calc R 1 H
H8B 0.6732 0.6063 0.3193 0.069 Uiso calc R 1 H
Cl1 0.90783(7) 0.05033(12) 0.79676(7) 0.0513(3) Uani d . 1 Cl
Cl2 0.53831(6) 0.77924(11) 0.14035(8) 0.0512(3) Uani d . 1 Cl

loop_
_atom_site_aniso_label
_atom_site_aniso_U_11
_atom_site_aniso_U_22
_atom_site_aniso_U_33
_atom_site_aniso_U_12
_atom_site_aniso_U_13
_atom_site_aniso_U_23
Zn1 0.0343(2) 0.0320(2) 0.0324(3) -0.00201(19) 0.00711(19) -0.0008(2)
N1 0.0400(18) 0.0450(19) 0.045(2) -0.0024(14) 0.0185(16) -0.0060(16)
N2 0.0322(17) 0.0355(17) 0.0367(19) -0.0024(13) 0.0020(15) 0.0061(14)
N3 0.0336(16) 0.0434(19) 0.0409(19) -0.0063(13) 0.0071(15) 0.0009(15)
N4 0.069(2) 0.055(2) 0.0331(19) -0.0067(17) 0.0054(18) -0.0009(16)
N5 0.0287(16) 0.0367(18) 0.0429(19) 0.0012(13) 0.0078(15) -0.0055(15)
N6 0.0330(16) 0.0431(19) 0.0336(18) -0.0031(13) 0.0050(14) 0.0010(15)
O1 0.0710(19) 0.079(2) 0.066(2) 0.0001(16) 0.0269(18) -0.0177(17)
C1 0.043(2) 0.058(3) 0.049(3) -0.0112(19) 0.016(2) 0.009(2)
C2 0.044(2) 0.035(2) 0.053(3) -0.0067(17) 0.013(2) 0.0037(19)
C3 0.048(2) 0.036(2) 0.057(3) 0.0027(18) 0.018(2) 0.001(2)
C4 0.036(2) 0.052(3) 0.067(3) 0.0093(19) 0.015(2) 0.007(2)
C5 0.044(2) 0.061(3) 0.042(3) -0.005(2) 0.004(2) -0.021(2)
C6 0.041(2) 0.038(2) 0.056(3) -0.0077(18) 0.003(2) -0.010(2)
C10 0.051(2) 0.036(2) 0.050(3) 0.0004(18) 0.011(2) 0.006(2)
C11 0.041(2) 0.053(3) 0.041(2) 0.0059(18) 0.002(2) 0.010(2)
Cl1 0.0411(5) 0.0748(7) 0.0380(6) 0.0032(5) 0.0079(5) 0.0054(5)
Cl2 0.0392(5) 0.0555(6) 0.0575(7) 0.0002(5) 0.0067(5) 0.0053(5)

loop_
_atom_type_symbol
_atom_type_description
_atom_type_scat_dispersion_real
_atom_type_scat_dispersion_imag
_atom_type_scat_source
C C 0.0033 0.0016 'International Tables Vol C Tables 4.2.6.8 and 6.1.1.4'
H H 0.0000 0.0000 'International Tables Vol C Tables 4.2.6.8 and 6.1.1.4'
N N 0.0061 0.0033 'International Tables Vol C Tables 4.2.6.8 and 6.1.1.4'
Zn Zn 0.2839 1.4301 'International Tables Vol C Tables 4.2.6.8 and 6.1.1.4'
Cl Cl 0.1484 0.1585 'International Tables Vol C Tables 4.2.6.8 and 6.1.1.4'
O O 0.0106 0.0060 'International Tables Vol C Tables 4.2.6.8 and 6.1.1.4'

loop_
_geom_angle_atom_site_label_1
_geom_angle_atom_site_label_2
_geom_angle_atom_site_label_3
_geom_angle
_geom_angle_publ_flag
N1 Zn1 N2 80.36(10) y
N1 Zn1 N3 158.71(11) y
N1 Zn1 N4 98.55(12) y
N1 Zn1 N5 99.21(10) y
N1 Zn1 N6 91.43(11) y
N2 Zn1 N3 79.17(10) y
N2 Zn1 N4 98.59(11) y
N2 Zn1 N5 178.02(11) y
N2 Zn1 N6 102.12(10) y
N3 Zn1 N4 90.22(11) y
N3 Zn1 N5 101.44(10) y
N3 Zn1 N6 87.22(10) y
N4 Zn1 N5 79.55(11) y
N4 Zn1 N6 158.25(11) y
N5 Zn1 N6 79.80(10) y
C3 N2 C2 116.7(3) ?
C3 N2 Zn1 106.5(2) ?
C2 N2 Zn1 108.4(2) ?
C3 N2 H2 108.3 ?
C2 N2 H2 108.3 ?
Zn1 N2 H2 108.3 ?
C11 N6 Zn1 107.1(2) ?
C11 N6 H6A 110.3 ?
Zn1 N6 H6A 110.3 ?
C11 N6 H6B 110.3 ?
Zn1 N6 H6B 110.3 ?
H6A N6 H6B 108.5 ?
C1 N1 Zn1 109.0(2) ?
C1 N1 H1A 109.9 ?
Zn1 N1 H1A 109.9 ?
C1 N1 H1B 109.9 ?
Zn1 N1 H1B 109.9 ?
H1A N1 H1B 108.3 ?
C4 N3 Zn1 108.39(19) ?
C4 N3 H3A 110.0 ?
Zn1 N3 H3A 110.0 ?
C4 N3 H3B 110.0 ?
Zn1 N3 H3B 110.0 ?
H3A N3 H3B 108.4 ?
C6 N5 C10 116.7(3) ?
C6 N5 Zn1 107.3(2) ?
C10 N5 Zn1 108.5(2) ?
C6 N5 H5 108.1 ?
C10 N5 H5 108.1 ?
Zn1 N5 H5 108.1 ?
N2 C3 C4 108.6(3) ?
N2 C3 H3C 110.0 ?
C4 C3 H3C 110.0 ?
N2 C3 H3D 110.0 ?
C4 C3 H3D 110.0 ?
H3C C3 H3D 108.3 ?
C5 N4 Zn1 108.7(2) ?
C5 N4 H4A 110.0 ?
Zn1 N4 H4A 110.0 ?
C5 N4 H4B 110.0 ?
Zn1 N4 H4B 110.0 ?
H4A N4 H4B 108.3 ?
N5 C10 C11 108.5(3) ?
N5 C10 H7A 110.0 ?
C11 C10 H7A 110.0 ?
N5 C10 H7B 110.0 ?
C11 C10 H7B 110.0 ?
H7A C10 H7B 108.4 ?
N4 C5 C6 110.3(3) ?
N4 C5 H5A 109.6 ?
C6 C5 H5A 109.6 ?
N4 C5 H5B 109.6 ?
C6 C5 H5B 109.6 ?
H5A C5 H5B 108.1 ?
N1 C1 C2 109.8(3) ?
N1 C1 H1C 109.7 ?
C2 C1 H1C 109.7 ?
N1 C1 H1D 109.7 ?
C2 C1 H1D 109.7 ?
H1C C1 H1D 108.2 ?
N5 C6 C5 108.9(3) ?
N5 C6 H6C 109.9 ?
C5 C6 H6C 109.9 ?
N5 C6 H6D 109.9 ?
C5 C6 H6D 109.9 ?
H6C C6 H6D 108.3 ?
N2 C2 C1 109.1(3) ?
N2 C2 H2A 109.9 ?
C1 C2 H2A 109.9 ?
N2 C2 H2B 109.9 ?
C1 C2 H2B 109.9 ?
H2A C2 H2B 108.3 ?
N3 C4 C3 110.4(3) ?
N3 C4 H4C 109.6 ?
C3 C4 H4C 109.6 ?
N3 C4 H4D 109.6 ?
C3 C4 H4D 109.6 ?
H4C C4 H4D 108.1 ?
N6 C11 C10 110.0(3) ?
N6 C11 H8A 109.7 ?
C10 C11 H8A 109.7 ?
N6 C11 H8B 109.7 ?
C10 C11 H8B 109.7 ?
H8A C11 H8B 108.2 ?
H30 O1 H31 109.8 ?

loop_
_geom_bond_atom_site_label_1
_geom_bond_atom_site_label_2
_geom_bond_distance
_geom_bond_publ_flag
Zn1 N1 2.162(3) y
Zn1 N2 2.144(3) y
Zn1 N3 2.230(3) y
Zn1 N4 2.212(3) y
Zn1 N5 2.137(3) y
Zn1 N6 2.233(3) y
N2 C3 1.452(4) ?
N2 C2 1.463(4) ?
N2 H2 0.9100 ?
N6 C11 1.466(4) ?
N6 H6A 0.9000 ?
N6 H6B 0.9000 ?
N1 C1 1.470(4) ?
N1 H1A 0.9000 ?
N1 H1B 0.9000 ?
N3 C4 1.475(4) ?
N3 H3A 0.9000 ?
N3 H3B 0.9000 ?
N5 C6 1.459(4) ?
N5 C10 1.464(4) ?
N5 H5 0.9100 ?
C3 C4 1.502(5) ?
C3 H3C 0.9700 ?
C3 H3D 0.9700 ?
N4 C5 1.467(4) ?
N4 H4A 0.9000 ?
N4 H4B 0.9000 ?
C10 C11 1.502(5) ?
C10 H7A 0.9700 ?
C10 H7B 0.9700 ?
C5 C6 1.497(5) ?
C5 H5A 0.9700 ?
C5 H5B 0.9700 ?
C1 C2 1.497(5) ?
C1 H1C 0.9700 ?
C1 H1D 0.9700 ?
C6 H6C 0.9700 ?
C6 H6D 0.9700 ?
C2 H2A 0.9700 ?
C2 H2B 0.9700 ?
C4 H4C 0.9700 ?
C4 H4D 0.9700 ?
C11 H8A 0.9700 ?
C11 H8B 0.9700 ?
O1 H30 0.8367 ?
O1 H31 0.8375 ?

loop_
_geom_hbond_atom_site_label_D
_geom_hbond_atom_site_label_H
_geom_hbond_atom_site_label_A
_geom_hbond_site_symmetry_A
_geom_hbond_distance_DH
_geom_hbond_distance_HA
_geom_hbond_distance_DA
_geom_hbond_angle_DHA
_geom_hbond_publ_flag
N1 H1A O1 4_566 0.90 2.34 3.166(4) 152 y
N1 H1B Cl2 2_645 0.90 2.55 3.388(3) 155 y
N2 H2 Cl1 . 0.91 2.40 3.311(3) 174 y
N3 H3A Cl1 4_565 0.90 2.45 3.339(3) 171 y
N3 H3B Cl1 2_756 0.90 2.56 3.462(3) 178 y
N4 H4B Cl1 2_756 0.90 2.95 3.651(3) 136 no
N5 H5 Cl2 4_576 0.91 2.45 3.348(3) 169 y
N6 H6A Cl1 4_565 0.90 2.55 3.391(3) 155 y
N6 H6B Cl2 2_645 0.90 2.57 3.404(3) 154 y
O1 H30 Cl2 2_645 0.84 2.35 3.184(3) 172 y
O1 H31 Cl2 1_545 0.84 2.39 3.196(3) 161 y
